data_7211922
loop_
_publ_author_name
'Goswami, Shyamaprosad'
'Hazra, Anita'
'Jana, Subrata'
'Fun, Hoong-Kun'

_publ_section_title
;
 Recognition study of substituted benzoic acids by 7-substituted pterin
 receptors in solution and solid phases
;
_journal_issue 5
_journal_name_full CrystEngComm
_journal_page_first 1501
_journal_paper_doi 10.1039/b917092h
_journal_volume 12
_journal_year 2010
_chemical_formula_moiety 'C14 H19 N5 O4, C7 H5 N O4'
_chemical_formula_sum 'C21 H24 N6 O8'
_chemical_formula_weight 488.46
_chemical_name_systematic
;
?
;
_space_group_IT_number 2
_symmetry_cell_setting triclinic
_symmetry_space_group_name_Hall '-P 1'
_symmetry_space_group_name_H-M 'P -1'
_atom_sites_solution_hydrogens geom
_atom_sites_solution_primary direct
_atom_sites_solution_secondary difmap
_audit_creation_method SHELXL-97
_cell_angle_alpha 92.873(2)
_cell_angle_beta 92.647(2)
_cell_angle_gamma 104.299(2)
_cell_formula_units_Z 2
_cell_length_a 8.4059(3)
_cell_length_b 11.7146(4)
_cell_length_c 11.8703(4)
_cell_measurement_reflns_used 9945
_cell_measurement_temperature 100.0(1)
_cell_measurement_theta_max 39.79
_cell_measurement_theta_min 2.41
_cell_volume 1129.18(7)
_computing_cell_refinement 'SAINT (Bruker, 2005)'
_computing_data_collection 'APEX2 (Bruker, 2005)'
_computing_data_reduction SAINT
_computing_molecular_graphics SHELXTL
_computing_publication_material
; SHELXTL (
Sheldrick, 2008), PLATON (
Spek, 2009)
;
_computing_structure_refinement SHELXTL
_computing_structure_solution 'SHELXTL (Sheldrick, 2008)'
_diffrn_ambient_temperature 100.0(1)
_diffrn_measured_fraction_theta_full 0.990
_diffrn_measured_fraction_theta_max 0.990
_diffrn_measurement_device_type ' Bruker SMART APEXII CCD area-detector diffractometer'
_diffrn_measurement_method '\f and \w scans'
_diffrn_radiation_monochromator graphite
_diffrn_radiation_source 'fine-focus sealed tube'
_diffrn_radiation_type MoK\a
_diffrn_radiation_wavelength 0.71073
_diffrn_reflns_av_R_equivalents 0.0275
_diffrn_reflns_av_sigmaI/netI 0.0220
_diffrn_reflns_limit_h_max 11
_diffrn_reflns_limit_h_min -11
_diffrn_reflns_limit_k_max 15
_diffrn_reflns_limit_k_min -15
_diffrn_reflns_limit_l_max 16
_diffrn_reflns_limit_l_min -16
_diffrn_reflns_number 30598
_diffrn_reflns_theta_full 29.00
_diffrn_reflns_theta_max 29.00
_diffrn_reflns_theta_min 1.72
_diffrn_standards_number 0
_exptl_absorpt_coefficient_mu 0.112
_exptl_absorpt_correction_T_max 0.9640
_exptl_absorpt_correction_T_min 0.9188
_exptl_absorpt_correction_type multi-scan
_exptl_absorpt_process_details '(<i>SADABS</i>; Bruker, 2005)'
_exptl_crystal_colour colourless
_exptl_crystal_density_diffrn 1.437
_exptl_crystal_density_method 'not measured'
_exptl_crystal_description block
_exptl_crystal_F_000 512
_exptl_crystal_size_max 0.77
_exptl_crystal_size_mid 0.40
_exptl_crystal_size_min 0.33
_refine_diff_density_max 0.415
_refine_diff_density_min -0.284
_refine_diff_density_rms 0.052
_refine_ls_extinction_method none
_refine_ls_goodness_of_fit_ref 1.058
_refine_ls_hydrogen_treatment mixed
_refine_ls_matrix_type full
_refine_ls_number_parameters 333
_refine_ls_number_reflns 5953
_refine_ls_number_restraints 0
_refine_ls_restrained_S_all 1.058
_refine_ls_R_factor_all 0.0509
_refine_ls_R_factor_gt 0.0397
_refine_ls_shift/su_max <0.001
_refine_ls_shift/su_mean <0.001
_refine_ls_structure_factor_coef Fsqd
_refine_ls_weighting_details 'calc w=1/[\s^2^(Fo^2^)+(0.0600P)^2^+0.3825P] where P=(Fo^2^+2Fc^2^)/3'
_refine_ls_weighting_scheme calc
_refine_ls_wR_factor_gt 0.1068
_refine_ls_wR_factor_ref 0.1195
_reflns_number_gt 4882
_reflns_number_total 5953
_reflns_threshold_expression I>2\s(I)
_cod_data_source_file b917092h.txt
_cod_data_source_block fs57_0m
_cod_depositor_comments
;
The following automatic conversions were performed:

'_symmetry_cell_setting' value 'Triclinic' changed to 'triclinic'
according to /home/saulius/struct/CIF-dictionaries/cif_core.dic
dictionary named 'cif_core.dic' version 2.4.2 from 2011-04-26.

Automatic conversion script
Id: cif_fix_values 1891 2012-01-12 08:04:46Z andrius 
;
_cod_database_code 7211922

loop_
_symmetry_equiv_pos_as_xyz
'x, y, z'
'-x, -y, -z'

loop_
_atom_site_label
_atom_site_type_symbol
_atom_site_fract_x
_atom_site_fract_y
_atom_site_fract_z
_atom_site_U_iso_or_equiv
_atom_site_adp_type
_atom_site_occupancy
_atom_site_symmetry_multiplicity
_atom_site_calc_flag
_atom_site_refinement_flags
O1 O -0.00718(11) 0.56895(8) 0.32987(8) 0.0263(2) Uani 1 1 d .
O2 O 0.31189(11) 0.82438(8) 0.56910(8) 0.0273(2) Uani 1 1 d .
O3 O 0.30648(11) 1.40875(7) 0.51495(7) 0.02408(19) Uani 1 1 d .
O4 O 0.32246(11) 1.36115(8) 0.32667(8) 0.0267(2) Uani 1 1 d .
N1 N 0.11999(12) 0.78412(9) 0.42202(9) 0.0205(2) Uani 1 1 d .
N2 N 0.33934(12) 1.07061(9) 0.55009(9) 0.0216(2) Uani 1 1 d .
N3 N 0.12747(12) 1.12545(9) 0.38225(8) 0.0198(2) Uani 1 1 d .
N4 N 0.02615(12) 0.92866(9) 0.32528(8) 0.0195(2) Uani 1 1 d .
N5 N -0.07586(13) 0.73308(9) 0.26852(9) 0.0219(2) Uani 1 1 d .
C1 C 0.23163(14) 0.86157(10) 0.49893(10) 0.0201(2) Uani 1 1 d .
C2 C 0.23592(13) 0.98610(10) 0.48266(10) 0.0184(2) Uani 1 1 d .
C3 C 0.33763(14) 1.18117(10) 0.53252(10) 0.0217(2) Uani 1 1 d .
H3A H 0.4087 1.2424 0.5765 0.026 Uiso 1 1 calc R
C4 C 0.23041(14) 1.20819(10) 0.44861(10) 0.0196(2) Uani 1 1 d .
C5 C 0.13115(13) 1.01278(10) 0.39767(10) 0.0180(2) Uani 1 1 d .
C6 C 0.02644(14) 0.81888(10) 0.34016(10) 0.0187(2) Uani 1 1 d .
C7 C -0.09086(14) 0.61211(10) 0.26576(10) 0.0215(2) Uani 1 1 d .
C8 C -0.21428(15) 0.54019(11) 0.17463(11) 0.0233(2) Uani 1 1 d .
C9 C -0.15498(18) 0.58002(12) 0.05874(11) 0.0306(3) Uani 1 1 d .
H9A H -0.0423 0.5774 0.0539 0.046 Uiso 1 1 calc R
H9B H -0.1642 0.6592 0.0502 0.046 Uiso 1 1 calc R
H9C H -0.2215 0.5283 -0.0001 0.046 Uiso 1 1 calc R
C10 C -0.22028(18) 0.40900(11) 0.18267(12) 0.0313(3) Uani 1 1 d .
H10A H -0.2489 0.3859 0.2570 0.047 Uiso 1 1 calc R
H10B H -0.1145 0.3961 0.1682 0.047 Uiso 1 1 calc R
H10C H -0.3013 0.3629 0.1278 0.047 Uiso 1 1 calc R
C11 C -0.38566(16) 0.56014(12) 0.19026(12) 0.0287(3) Uani 1 1 d .
H11A H -0.4230 0.5328 0.2617 0.043 Uiso 1 1 calc R
H11B H -0.4609 0.5173 0.1305 0.043 Uiso 1 1 calc R
H11C H -0.3805 0.6428 0.1884 0.043 Uiso 1 1 calc R
C12 C 0.23135(15) 1.33385(10) 0.42343(10) 0.0217(2) Uani 1 1 d .
H12A H 0.1186 1.3409 0.4088 0.026 Uiso 1 1 calc R
C13 C 0.29889(16) 1.52882(11) 0.50212(12) 0.0267(3) Uani 1 1 d .
H13A H 0.3681 1.5794 0.5605 0.040 Uiso 1 1 calc R
H13B H 0.1876 1.5346 0.5078 0.040 Uiso 1 1 calc R
H13C H 0.3359 1.5525 0.4296 0.040 Uiso 1 1 calc R
C14 C 0.22310(19) 1.35712(13) 0.22552(12) 0.0340(3) Uani 1 1 d .
H14A H 0.2921 1.3721 0.1629 0.051 Uiso 1 1 calc R
H14B H 0.1618 1.4160 0.2322 0.051 Uiso 1 1 calc R
H14C H 0.1484 1.2805 0.2132 0.051 Uiso 1 1 calc R
O5 O 0.10986(12) 0.97459(8) -0.14357(8) 0.0287(2) Uani 1 1 d .
O6 O 0.25630(12) 1.16217(8) -0.11488(9) 0.0339(2) Uani 1 1 d .
O7 O 0.27525(15) 0.68637(9) 0.09419(9) 0.0425(3) Uani 1 1 d .
O8 O 0.37318(12) 0.74220(8) 0.26500(8) 0.0301(2) Uani 1 1 d .
N6 N 0.33050(13) 0.76286(9) 0.16963(9) 0.0242(2) Uani 1 1 d .
C15 C 0.27084(14) 0.90951(11) 0.04427(10) 0.0207(2) Uani 1 1 d .
H15A H 0.2092 0.8485 -0.0047 0.025 Uiso 1 1 calc R
C16 C 0.34670(14) 0.88684(10) 0.14421(10) 0.0203(2) Uani 1 1 d .
C17 C 0.43819(14) 0.97463(11) 0.22063(10) 0.0225(2) Uani 1 1 d .
H17A H 0.4864 0.9559 0.2870 0.027 Uiso 1 1 calc R
C18 C 0.45578(15) 1.09141(11) 0.19512(11) 0.0250(3) Uani 1 1 d .
H18A H 0.5160 1.1522 0.2449 0.030 Uiso 1 1 calc R
C19 C 0.38323(15) 1.11713(11) 0.09503(11) 0.0249(3) Uani 1 1 d .
H19A H 0.3966 1.1954 0.0778 0.030 Uiso 1 1 calc R
C20 C 0.29075(14) 1.02702(11) 0.02030(10) 0.0215(2) Uani 1 1 d .
C21 C 0.21711(15) 1.06104(11) -0.08608(11) 0.0233(2) Uani 1 1 d .
H1O5 H 0.072(3) 1.0042(19) -0.1995(19) 0.058(6) Uiso 1 1 d .
H1N1 H 0.113(2) 0.7073(16) 0.4226(15) 0.037(4) Uiso 1 1 d .
H1N5 H -0.135(2) 0.7654(16) 0.2228(17) 0.046(5) Uiso 1 1 d .

loop_
_atom_site_aniso_label
_atom_site_aniso_U_11
_atom_site_aniso_U_22
_atom_site_aniso_U_33
_atom_site_aniso_U_23
_atom_site_aniso_U_13
_atom_site_aniso_U_12
O1 0.0283(4) 0.0241(4) 0.0272(5) 0.0014(4) -0.0084(4) 0.0095(3)
O2 0.0314(5) 0.0264(4) 0.0249(5) 0.0038(4) -0.0113(4) 0.0106(4)
O3 0.0310(4) 0.0197(4) 0.0215(4) 0.0022(3) -0.0065(3) 0.0075(3)
O4 0.0281(4) 0.0303(5) 0.0209(5) 0.0075(4) -0.0019(4) 0.0054(4)
N1 0.0230(5) 0.0202(5) 0.0192(5) 0.0013(4) -0.0058(4) 0.0081(4)
N2 0.0218(5) 0.0240(5) 0.0188(5) 0.0022(4) -0.0054(4) 0.0061(4)
N3 0.0204(4) 0.0212(5) 0.0179(5) 0.0034(4) -0.0029(4) 0.0054(4)
N4 0.0194(4) 0.0220(5) 0.0167(5) 0.0016(4) -0.0048(4) 0.0056(4)
N5 0.0244(5) 0.0216(5) 0.0196(5) 0.0002(4) -0.0082(4) 0.0076(4)
C1 0.0203(5) 0.0239(5) 0.0167(6) 0.0010(4) -0.0035(4) 0.0075(4)
C2 0.0181(5) 0.0224(5) 0.0153(5) 0.0023(4) -0.0022(4) 0.0064(4)
C3 0.0216(5) 0.0232(6) 0.0190(6) 0.0023(4) -0.0056(4) 0.0039(4)
C4 0.0195(5) 0.0223(5) 0.0171(5) 0.0039(4) -0.0011(4) 0.0052(4)
C5 0.0169(5) 0.0228(5) 0.0147(5) 0.0030(4) -0.0015(4) 0.0059(4)
C6 0.0182(5) 0.0237(5) 0.0151(5) 0.0011(4) -0.0023(4) 0.0076(4)
C7 0.0226(5) 0.0225(5) 0.0195(6) 0.0007(4) -0.0018(4) 0.0066(4)
C8 0.0268(6) 0.0224(6) 0.0196(6) -0.0008(4) -0.0060(5) 0.0056(4)
C9 0.0410(7) 0.0279(6) 0.0211(6) -0.0014(5) -0.0017(5) 0.0066(5)
C10 0.0403(7) 0.0229(6) 0.0285(7) -0.0014(5) -0.0086(6) 0.0063(5)
C11 0.0245(6) 0.0307(6) 0.0286(7) 0.0019(5) -0.0065(5) 0.0039(5)
C12 0.0228(5) 0.0226(5) 0.0190(6) 0.0041(4) -0.0044(4) 0.0050(4)
C13 0.0312(6) 0.0203(6) 0.0284(7) 0.0053(5) -0.0054(5) 0.0068(5)
C14 0.0411(8) 0.0384(7) 0.0204(7) 0.0047(5) -0.0061(6) 0.0069(6)
O5 0.0319(5) 0.0278(5) 0.0238(5) 0.0038(4) -0.0144(4) 0.0048(4)
O6 0.0401(5) 0.0266(5) 0.0325(5) 0.0057(4) -0.0181(4) 0.0065(4)
O7 0.0670(8) 0.0258(5) 0.0312(6) -0.0017(4) -0.0189(5) 0.0098(5)
O8 0.0351(5) 0.0354(5) 0.0211(5) 0.0087(4) -0.0039(4) 0.0112(4)
N6 0.0251(5) 0.0274(5) 0.0204(5) 0.0032(4) -0.0033(4) 0.0079(4)
C15 0.0192(5) 0.0257(6) 0.0170(6) -0.0004(4) -0.0042(4) 0.0065(4)
C16 0.0202(5) 0.0245(6) 0.0175(6) 0.0030(4) -0.0014(4) 0.0084(4)
C17 0.0214(5) 0.0321(6) 0.0151(5) 0.0022(5) -0.0029(4) 0.0093(5)
C18 0.0265(6) 0.0282(6) 0.0188(6) -0.0022(5) -0.0070(5) 0.0063(5)
C19 0.0277(6) 0.0249(6) 0.0223(6) 0.0005(5) -0.0067(5) 0.0085(5)
C20 0.0203(5) 0.0271(6) 0.0181(6) 0.0021(4) -0.0047(4) 0.0090(4)
C21 0.0236(5) 0.0261(6) 0.0204(6) 0.0016(5) -0.0069(4) 0.0083(4)

loop_
_atom_type_symbol
_atom_type_description
_atom_type_scat_dispersion_real
_atom_type_scat_dispersion_imag
_atom_type_scat_source
C C 0.0033 0.0016 'International Tables Vol C Tables 4.2.6.8 and 6.1.1.4'
H H 0.0000 0.0000 'International Tables Vol C Tables 4.2.6.8 and 6.1.1.4'
N N 0.0061 0.0033 'International Tables Vol C Tables 4.2.6.8 and 6.1.1.4'
O O 0.0106 0.0060 'International Tables Vol C Tables 4.2.6.8 and 6.1.1.4'

loop_
_geom_angle_atom_site_label_1
_geom_angle_atom_site_label_2
_geom_angle_atom_site_label_3
_geom_angle
C12 O3 C13 112.45(9)
C12 O4 C14 113.83(10)
C6 N1 C1 124.29(10)
C6 N1 H1N1 116.5(11)
C1 N1 H1N1 119.1(11)
C3 N2 C2 116.51(10)
C4 N3 C5 116.55(9)
C6 N4 C5 116.12(9)
C6 N5 C7 127.35(10)
C6 N5 H1N5 110.0(12)
C7 N5 H1N5 122.7(13)
O2 C1 N1 120.73(11)
O2 C1 C2 126.90(11)
N1 C1 C2 112.37(9)
N2 C2 C5 122.12(10)
N2 C2 C1 118.88(9)
C5 C2 C1 119.01(10)
N2 C3 C4 121.52(11)
N2 C3 H3A 119.2
C4 C3 H3A 119.2
N3 C4 C3 122.35(10)
N3 C4 C12 115.05(9)
C3 C4 C12 122.51(10)
N3 C5 N4 115.34(9)
N3 C5 C2 120.91(10)
N4 C5 C2 123.74(10)
N4 C6 N1 124.43(11)
N4 C6 N5 117.44(10)
N1 C6 N5 118.12(10)
O1 C7 N5 121.67(11)
O1 C7 C8 123.66(11)
N5 C7 C8 114.64(10)
C7 C8 C10 109.01(10)
C7 C8 C11 110.37(10)
C10 C8 C11 109.70(11)
C7 C8 C9 108.03(10)
C10 C8 C9 109.60(11)
C11 C8 C9 110.09(10)
C8 C9 H9A 109.5
C8 C9 H9B 109.5
H9A C9 H9B 109.5
C8 C9 H9C 109.5
H9A C9 H9C 109.5
H9B C9 H9C 109.5
C8 C10 H10A 109.5
C8 C10 H10B 109.5
H10A C10 H10B 109.5
C8 C10 H10C 109.5
H10A C10 H10C 109.5
H10B C10 H10C 109.5
C8 C11 H11A 109.5
C8 C11 H11B 109.5
H11A C11 H11B 109.5
C8 C11 H11C 109.5
H11A C11 H11C 109.5
H11B C11 H11C 109.5
O3 C12 O4 110.02(10)
O3 C12 C4 108.97(9)
O4 C12 C4 107.41(10)
O3 C12 H12A 110.1
O4 C12 H12A 110.1
C4 C12 H12A 110.1
O3 C13 H13A 109.5
O3 C13 H13B 109.5
H13A C13 H13B 109.5
O3 C13 H13C 109.5
H13A C13 H13C 109.5
H13B C13 H13C 109.5
O4 C14 H14A 109.5
O4 C14 H14B 109.5
H14A C14 H14B 109.5
O4 C14 H14C 109.5
H14A C14 H14C 109.5
H14B C14 H14C 109.5
C21 O5 H1O5 107.0(14)
O7 N6 O8 123.75(11)
O7 N6 C16 118.04(10)
O8 N6 C16 118.21(10)
C16 C15 C20 117.39(11)
C16 C15 H15A 121.3
C20 C15 H15A 121.3
C17 C16 C15 123.52(11)
C17 C16 N6 118.31(10)
C15 C16 N6 118.17(11)
C16 C17 C18 118.06(10)
C16 C17 H17A 121.0
C18 C17 H17A 121.0
C17 C18 C19 119.88(11)
C17 C18 H18A 120.1
C19 C18 H18A 120.1
C18 C19 C20 120.77(11)
C18 C19 H19A 119.6
C20 C19 H19A 119.6
C15 C20 C19 120.37(10)
C15 C20 C21 121.70(11)
C19 C20 C21 117.92(11)
O6 C21 O5 124.08(11)
O6 C21 C20 121.02(11)
O5 C21 C20 114.90(10)

loop_
_geom_bond_atom_site_label_1
_geom_bond_atom_site_label_2
_geom_bond_distance
O1 C7 1.2224(14)
O2 C1 1.2118(13)
O3 C12 1.3842(15)
O3 C13 1.4390(14)
O4 C12 1.4160(15)
O4 C14 1.4226(15)
N1 C6 1.3622(13)
N1 C1 1.3981(15)
N1 H1N1 0.887(18)
N2 C3 1.3255(15)
N2 C2 1.3445(15)
N3 C4 1.3247(15)
N3 C5 1.3492(14)
N4 C6 1.3074(15)
N4 C5 1.3798(15)
N5 C6 1.3758(15)
N5 C7 1.3900(15)
N5 H1N5 0.879(19)
C1 C2 1.4730(15)
C2 C5 1.4059(14)
C3 C4 1.4122(15)
C3 H3A 0.9300
C4 C12 1.5149(15)
C7 C8 1.5262(16)
C8 C10 1.5331(17)
C8 C11 1.5333(18)
C8 C9 1.5399(19)
C9 H9A 0.9600
C9 H9B 0.9600
C9 H9C 0.9600
C10 H10A 0.9600
C10 H10B 0.9600
C10 H10C 0.9600
C11 H11A 0.9600
C11 H11B 0.9600
C11 H11C 0.9600
C12 H12A 0.9800
C13 H13A 0.9600
C13 H13B 0.9600
C13 H13C 0.9600
C14 H14A 0.9600
C14 H14B 0.9600
C14 H14C 0.9600
O5 C21 1.3142(15)
O5 H1O5 0.85(2)
O6 C21 1.2196(15)
O7 N6 1.2232(15)
O8 N6 1.2255(13)
N6 C16 1.4728(15)
C15 C16 1.3891(15)
C15 C20 1.3906(16)
C15 H15A 0.9300
C16 C17 1.3869(17)
C17 C18 1.3896(17)
C17 H17A 0.9300
C18 C19 1.3907(16)
C18 H18A 0.9300
C19 C20 1.3938(17)
C19 H19A 0.9300
C20 C21 1.4955(15)

loop_
_geom_torsion_atom_site_label_1
_geom_torsion_atom_site_label_2
_geom_torsion_atom_site_label_3
_geom_torsion_atom_site_label_4
_geom_torsion
C6 N1 C1 O2 -179.41(12)
C6 N1 C1 C2 0.67(17)
C3 N2 C2 C5 0.07(18)
C3 N2 C2 C1 -179.53(10)
O2 C1 C2 N2 0.79(19)
N1 C1 C2 N2 -179.29(10)
O2 C1 C2 C5 -178.82(12)
N1 C1 C2 C5 1.09(16)
C2 N2 C3 C4 1.11(18)
C5 N3 C4 C3 -0.81(17)
C5 N3 C4 C12 175.89(10)
N2 C3 C4 N3 -0.78(19)
N2 C3 C4 C12 -177.24(11)
C4 N3 C5 N4 -178.20(10)
C4 N3 C5 C2 1.97(17)
C6 N4 C5 N3 -179.04(10)
C6 N4 C5 C2 0.79(17)
N2 C2 C5 N3 -1.69(18)
C1 C2 C5 N3 177.91(10)
N2 C2 C5 N4 178.49(11)
C1 C2 C5 N4 -1.91(18)
C5 N4 C6 N1 1.12(18)
C5 N4 C6 N5 -179.39(10)
C1 N1 C6 N4 -1.92(19)
C1 N1 C6 N5 178.59(11)
C7 N5 C6 N4 177.23(11)
C7 N5 C6 N1 -3.25(19)
C6 N5 C7 O1 -1.2(2)
C6 N5 C7 C8 -179.17(11)
O1 C7 C8 C10 3.02(18)
N5 C7 C8 C10 -179.03(11)
O1 C7 C8 C11 123.57(13)
N5 C7 C8 C11 -58.48(14)
O1 C7 C8 C9 -116.02(14)
N5 C7 C8 C9 61.93(14)
C13 O3 C12 O4 67.87(12)
C13 O3 C12 C4 -174.62(10)
C14 O4 C12 O3 -139.15(11)
C14 O4 C12 C4 102.36(11)
N3 C4 C12 O3 163.68(10)
C3 C4 C12 O3 -19.63(16)
N3 C4 C12 O4 -77.17(12)
C3 C4 C12 O4 99.53(13)
C20 C15 C16 C17 0.83(18)
C20 C15 C16 N6 -178.47(11)
O7 N6 C16 C17 -167.42(12)
O8 N6 C16 C17 12.52(17)
O7 N6 C16 C15 11.91(17)
O8 N6 C16 C15 -168.15(11)
C15 C16 C17 C18 -0.55(19)
N6 C16 C17 C18 178.74(11)
C16 C17 C18 C19 -0.32(19)
C17 C18 C19 C20 0.9(2)
C16 C15 C20 C19 -0.23(18)
C16 C15 C20 C21 178.76(11)
C18 C19 C20 C15 -0.61(19)
C18 C19 C20 C21 -179.64(12)
C15 C20 C21 O6 -168.24(13)
C19 C20 C21 O6 10.77(19)
C15 C20 C21 O5 11.77(18)
C19 C20 C21 O5 -169.22(12)
